data_1553624
loop_
_publ_author_name
'Morozova, Maria A.'
'Yusubov, Mekhman S.'
'Kratochvil, Bohumil'
'Eigner, V\'aclav'
'Bondarev, Alexander A.'
'Yoshimura, Akira'
'Saito, Akio'
'Zhdankin, Viktor V.'
'Trusova, Marina E.'
'Postnikov, Pavel S.'

_publ_section_title
;
 Regioselective Zn(OAc)2-catalyzed azide--alkyne cycloaddition in water:
 the green click-chemistry
;
_journal_issue 6
_journal_name_full 'Organic Chemistry Frontiers'
_journal_page_first 978
_journal_paper_doi 10.1039/C6QO00787B
_journal_volume 4
_journal_year 2017
_chemical_formula_moiety 'C14 H8 Br3 N3'
_chemical_formula_sum 'C14 H8 Br3 N3'
_chemical_formula_weight 457.95
_space_group_IT_number 14
_space_group_name_Hall '-P 2yn'
_space_group_name_H-M_alt 'P 1 21/n 1'
_symmetry_cell_setting monoclinic
_symmetry_space_group_name_Hall '-P 2yn'
_symmetry_space_group_name_H-M 'P 1 21/n 1'
_atom_sites_solution_hydrogens difmap
_atom_sites_solution_primary other
_audit_update_record
;
2016-10-31 deposited with the CCDC.
2017-02-08 downloaded from the CCDC.
;
_cell_angle_alpha 90
_cell_angle_beta 112.8945(12)
_cell_angle_gamma 90
_cell_formula_units_Z 8
_cell_length_a 16.2913(7)
_cell_length_b 10.0932(4)
_cell_length_c 19.7897(8)
_cell_measurement_reflns_used 547
_cell_measurement_temperature 180
_cell_measurement_theta_max 22
_cell_measurement_theta_min 2
_cell_volume 2997.7(2)
_computing_cell_refinement 'Apex3 (Bruker AXS, 2015)'
_computing_data_collection 'Apex3 (Bruker AXS, 2015)'
_computing_data_reduction 'Apex3 (Bruker AXS, 2015)'
_computing_molecular_graphics 'CAMERON (Watkin et al., 1996)'
_computing_publication_material 'CRYSTALS (Betteridge et al., 2003)'
_computing_structure_refinement 'CRYSTALS (Betteridge et al., 2003)'
_computing_structure_solution 'Superflip (Palatinus & Chapuis, 2007)'
_diffrn_ambient_temperature 180
_diffrn_measured_fraction_theta_full 0.995
_diffrn_measured_fraction_theta_max 0.995
_diffrn_measurement_device Area
_diffrn_measurement_device_type 'Bruker Kappa Apex3'
_diffrn_measurement_method '\f & \w scans'
_diffrn_radiation_monochromator graphite
_diffrn_radiation_type 'Mo K\a'
_diffrn_radiation_wavelength 0.71073
_diffrn_reflns_av_R_equivalents 0.088
_diffrn_reflns_limit_h_max 20
_diffrn_reflns_limit_h_min -19
_diffrn_reflns_limit_k_max 12
_diffrn_reflns_limit_k_min -12
_diffrn_reflns_limit_l_max 24
_diffrn_reflns_limit_l_min -24
_diffrn_reflns_number 41005
_diffrn_reflns_theta_full 26.415
_diffrn_reflns_theta_max 26.415
_diffrn_reflns_theta_min 2.066
_diffrn_standards_number 0
_exptl_absorpt_coefficient_mu 8.066
_exptl_absorpt_correction_T_max 0.08
_exptl_absorpt_correction_T_min 0.03
_exptl_absorpt_correction_type multi-scan
_exptl_absorpt_process_details 'SADABS (Siemens, 1996)'
_exptl_crystal_colour yellow
_exptl_crystal_density_diffrn 2.029
_exptl_crystal_density_method 'not measured'
_exptl_crystal_description block
_exptl_crystal_F_000 1744
_exptl_crystal_size_max 0.581
_exptl_crystal_size_mid 0.375
_exptl_crystal_size_min 0.308
_refine_diff_density_max 1.57
_refine_diff_density_min -1.48
_refine_ls_extinction_coef 130(6)
_refine_ls_extinction_method 'Larson (1970), Equation 22'
_refine_ls_goodness_of_fit_ref 0.9177
_refine_ls_hydrogen_treatment constr
_refine_ls_matrix_type full
_refine_ls_number_parameters 362
_refine_ls_number_reflns 6136
_refine_ls_number_restraints 0
_refine_ls_R_factor_all 0.0659
_refine_ls_R_factor_gt 0.0374
_refine_ls_shift/su_max 0.0007551
_refine_ls_shift/su_mean 0.0000296
_refine_ls_structure_factor_coef Fsqd
_refine_ls_weighting_details
;
 Method, part 1, Chebychev polynomial, (Watkin, 1994, Prince, 1982) 
 [weight] = 1.0/[A~0~*T~0~(x)+A~1~*T~1~(x) ... +A~n-1~]*T~n-1~(x)] 
 where A~i~ are the Chebychev coefficients listed below and x= Fcalc/Fmax 
 Method = Robust Weighting (Prince, 1982) 
 W = [weight] * [1-(deltaF/6*sigmaF)^2^]^2^ 
 A~i~ are: 
 3.07 3.51 1.00 
;
_refine_ls_weighting_scheme calc
_refine_ls_wR_factor_all 0.0956
_refine_ls_wR_factor_gt 0.0746
_refine_ls_wR_factor_ref 0.0956
_reflns_limit_h_max 18
_reflns_limit_h_min -20
_reflns_limit_k_max 12
_reflns_limit_k_min 0
_reflns_limit_l_max 24
_reflns_limit_l_min 0
_reflns_number_gt 4474
_reflns_number_total 6137
_reflns_threshold_expression I>2.0\s(I)
_oxford_diffrn_Wilson_B_factor 2.19
_oxford_diffrn_Wilson_scale 184.84
_oxford_refine_ls_r_factor_ref 0.0659
_oxford_refine_ls_scale 0.070744(18)
_oxford_reflns_number_all 6136
_oxford_reflns_threshold_expression_ref I>-3.0\s(I)
_cod_data_source_file c6qo00787b2.cif
_cod_data_source_block 3ia
_cod_depositor_comments
;
The following automatic conversions were performed:

data item '_atom_sites_solution_primary' value 'Other' was changed to
'other' in accordance with the
/home/saulius/struct/COD-crude-data/automatic-downloads/DataCite-retrospective/RSC/depositions/lib/dictionaries/cif_core.dic
dictionary named 'cif_core.dic' version 2.4.2 last updated on
2011-04-26.

Automatic conversion script
Id: cif_fix_values 6909 2019-04-08 15:41:33Z antanas 
;
_cod_original_sg_symbol_Hall '-P 2yn '
_cod_original_sg_symbol_H-M 'P 21/n '
_cod_database_code 1553624

loop_
_symmetry_equiv_pos_as_xyz
x,y,z
-x,-y,-z
x+1/2,-y+1/2,z+1/2
-x+1/2,y+1/2,-z+1/2

loop_
_atom_site_label
_atom_site_type_symbol
_atom_site_fract_x
_atom_site_fract_y
_atom_site_fract_z
_atom_site_U_iso_or_equiv
_atom_site_occupancy
_atom_site_adp_type
_atom_site_refinement_flags_posn
N1 N 0.2096(3) 0.4730(5) 0.2613(3) 0.0212 1.0000 Uani .
N2 N 0.1686(3) 0.5688(6) 0.2119(3) 0.0293 1.0000 Uani .
N3 N 0.2109(3) 0.5770(6) 0.1674(3) 0.0289 1.0000 Uani .
C4 C 0.2799(4) 0.4876(6) 0.1892(3) 0.0208 1.0000 Uani .
C5 C 0.2793(4) 0.4212(6) 0.2493(3) 0.0235 1.0000 Uani .
C6 C 0.1800(4) 0.4404(6) 0.3184(3) 0.0202 1.0000 Uani .
C7 C 0.1180(4) 0.3411(6) 0.3087(3) 0.0229 1.0000 Uani .
C8 C 0.0899(4) 0.3055(6) 0.3637(3) 0.0236 1.0000 Uani .
C9 C 0.1249(4) 0.3736(6) 0.4287(3) 0.0215 1.0000 Uani .
C10 C 0.1876(4) 0.4740(6) 0.4412(3) 0.0230 1.0000 Uani .
C11 C 0.2138(4) 0.5065(6) 0.3847(3) 0.0222 1.0000 Uani .
Br12 Br 0.06544(4) 0.25752(7) 0.21587(3) 0.0325 1.0000 Uani .
Br13 Br 0.08554(4) 0.33362(7) 0.50500(3) 0.0299 1.0000 Uani .
Br14 Br 0.29652(5) 0.64545(7) 0.39875(4) 0.0342 1.0000 Uani .
C15 C 0.3412(4) 0.4757(6) 0.1519(3) 0.0252 1.0000 Uani .
C16 C 0.3133(4) 0.5034(7) 0.0775(4) 0.0307 1.0000 Uani .
C17 C 0.3719(5) 0.4935(7) 0.0421(4) 0.0380 1.0000 Uani .
C18 C 0.4606(5) 0.4603(8) 0.0825(5) 0.0440 1.0000 Uani .
C19 C 0.4888(5) 0.4346(8) 0.1561(5) 0.0448 1.0000 Uani .
C20 C 0.4304(4) 0.4419(7) 0.1912(4) 0.0346 1.0000 Uani .
N101 N 0.2268(3) 0.2822(5) 0.7450(3) 0.0189 1.0000 Uani .
N102 N 0.2181(3) 0.1587(5) 0.7153(3) 0.0249 1.0000 Uani .
N103 N 0.2567(3) 0.1625(5) 0.6682(3) 0.0238 1.0000 Uani .
C104 C 0.2907(3) 0.2859(5) 0.6682(3) 0.0173 1.0000 Uani .
C105 C 0.2715(4) 0.3629(6) 0.7169(3) 0.0220 1.0000 Uani .
C106 C 0.1877(4) 0.3116(6) 0.7967(3) 0.0201 1.0000 Uani .
C107 C 0.2315(4) 0.2811(6) 0.8698(3) 0.0221 1.0000 Uani .
C108 C 0.1928(4) 0.3035(6) 0.9201(3) 0.0249 1.0000 Uani .
C109 C 0.1072(4) 0.3559(6) 0.8938(3) 0.0236 1.0000 Uani .
C110 C 0.0618(4) 0.3885(6) 0.8218(3) 0.0279 1.0000 Uani .
C111 C 0.1029(4) 0.3661(6) 0.7732(3) 0.0232 1.0000 Uani .
Br112 Br 0.34797(4) 0.20876(8) 0.90452(4) 0.0395 1.0000 Uani .
Br113 Br 0.05322(5) 0.38578(7) 0.96166(4) 0.0359 1.0000 Uani .
Br114 Br 0.04255(5) 0.41216(8) 0.67375(4) 0.0419 1.0000 Uani .
C115 C 0.3357(3) 0.3205(5) 0.6195(3) 0.0179 1.0000 Uani .
C116 C 0.3769(4) 0.4434(6) 0.6244(3) 0.0256 1.0000 Uani .
C117 C 0.4208(4) 0.4732(7) 0.5785(4) 0.0333 1.0000 Uani .
C118 C 0.4225(4) 0.3833(7) 0.5268(4) 0.0359 1.0000 Uani .
C119 C 0.3797(4) 0.2624(7) 0.5195(4) 0.0336 1.0000 Uani .
C120 C 0.3371(4) 0.2303(6) 0.5664(3) 0.0246 1.0000 Uani .
H101 H 0.2104 0.5175 0.4863 0.0262 1.0000 Uiso R
H51 H 0.3181 0.3532 0.2758 0.0262 1.0000 Uiso R
H201 H 0.4519 0.4251 0.2419 0.0401 1.0000 Uiso R
H191 H 0.5487 0.4096 0.1829 0.0513 1.0000 Uiso R
H181 H 0.5015 0.4554 0.0583 0.0509 1.0000 Uiso R
H171 H 0.3515 0.5116 -0.0085 0.0431 1.0000 Uiso R
H161 H 0.2533 0.5268 0.0503 0.0351 1.0000 Uiso R
H81 H 0.0494 0.2356 0.3572 0.0267 1.0000 Uiso R
H1081 H 0.2235 0.2849 0.9705 0.0281 1.0000 Uiso R
H1101 H 0.0038 0.4253 0.8049 0.0318 1.0000 Uiso R
H1051 H 0.2867 0.4527 0.7286 0.0242 1.0000 Uiso R
H1161 H 0.3759 0.5055 0.6594 0.0294 1.0000 Uiso R
H1171 H 0.4491 0.5573 0.5838 0.0404 1.0000 Uiso R
H1181 H 0.4529 0.4037 0.4951 0.0423 1.0000 Uiso R
H1191 H 0.3775 0.2006 0.4821 0.0371 1.0000 Uiso R
H1201 H 0.3097 0.1468 0.5617 0.0272 1.0000 Uiso R

loop_
_atom_site_aniso_label
_atom_site_aniso_U_11
_atom_site_aniso_U_22
_atom_site_aniso_U_33
_atom_site_aniso_U_23
_atom_site_aniso_U_13
_atom_site_aniso_U_12
N1 0.020(2) 0.023(3) 0.020(2) 0.000(2) 0.0067(19) 0.001(2)
N2 0.028(3) 0.036(3) 0.028(3) 0.012(2) 0.015(2) 0.012(2)
N3 0.026(3) 0.037(3) 0.025(3) 0.009(2) 0.011(2) 0.007(2)
C4 0.015(3) 0.023(3) 0.023(3) -0.001(2) 0.005(2) -0.001(2)
C5 0.018(3) 0.028(3) 0.028(3) -0.001(3) 0.013(2) 0.003(2)
C6 0.014(3) 0.025(3) 0.022(3) 0.003(2) 0.008(2) 0.005(2)
C7 0.012(2) 0.029(3) 0.021(3) 0.001(2) -0.001(2) 0.004(2)
C8 0.017(3) 0.023(3) 0.030(3) 0.002(2) 0.007(2) 0.001(2)
C9 0.018(3) 0.024(3) 0.023(3) 0.008(2) 0.010(2) 0.007(2)
C10 0.016(3) 0.033(3) 0.018(3) -0.001(2) 0.005(2) -0.002(2)
C11 0.020(3) 0.024(3) 0.023(3) -0.001(2) 0.008(2) -0.008(2)
Br12 0.0319(3) 0.0343(4) 0.0264(3) -0.0079(3) 0.0061(3) -0.0090(3)
Br13 0.0238(3) 0.0417(4) 0.0290(3) 0.0048(3) 0.0157(3) -0.0018(3)
Br14 0.0395(4) 0.0351(4) 0.0295(3) -0.0048(3) 0.0150(3) -0.0199(3)
C15 0.027(3) 0.022(3) 0.033(3) -0.003(3) 0.018(3) -0.003(2)
C16 0.029(3) 0.035(4) 0.031(3) -0.001(3) 0.014(3) -0.001(3)
C17 0.052(4) 0.041(4) 0.034(4) -0.003(3) 0.030(3) -0.006(3)
C18 0.043(4) 0.044(4) 0.064(5) -0.002(4) 0.040(4) 0.003(3)
C19 0.034(4) 0.049(5) 0.060(5) 0.004(4) 0.029(4) 0.011(3)
C20 0.022(3) 0.045(4) 0.043(4) 0.004(3) 0.019(3) 0.004(3)
N101 0.023(2) 0.015(2) 0.023(2) -0.0014(19) 0.013(2) 0.0014(19)
N102 0.031(3) 0.016(2) 0.033(3) -0.001(2) 0.017(2) 0.000(2)
N103 0.032(3) 0.019(2) 0.029(3) -0.001(2) 0.021(2) -0.001(2)
C104 0.008(2) 0.018(3) 0.026(3) 0.003(2) 0.007(2) 0.004(2)
C105 0.022(3) 0.020(3) 0.028(3) 0.002(2) 0.013(2) -0.002(2)
C106 0.020(3) 0.018(3) 0.030(3) 0.002(2) 0.018(2) -0.001(2)
C107 0.017(3) 0.022(3) 0.029(3) 0.002(2) 0.011(2) 0.004(2)
C108 0.023(3) 0.025(3) 0.029(3) 0.001(3) 0.013(3) 0.004(2)
C109 0.025(3) 0.017(3) 0.038(3) -0.001(3) 0.023(3) 0.002(2)
C110 0.024(3) 0.026(3) 0.037(3) 0.009(3) 0.015(3) 0.012(3)
C111 0.020(3) 0.022(3) 0.028(3) 0.005(2) 0.010(2) 0.003(2)
Br112 0.0236(3) 0.0647(5) 0.0329(3) 0.0072(3) 0.0140(3) 0.0232(3)
Br113 0.0374(4) 0.0405(4) 0.0459(4) 0.0053(3) 0.0339(3) 0.0119(3)
Br114 0.0364(4) 0.0568(5) 0.0335(4) 0.0178(3) 0.0148(3) 0.0256(3)
C115 0.012(2) 0.018(3) 0.023(3) 0.002(2) 0.006(2) 0.002(2)
C116 0.021(3) 0.026(3) 0.032(3) 0.001(3) 0.013(3) 0.002(2)
C117 0.031(3) 0.029(4) 0.047(4) 0.004(3) 0.023(3) -0.006(3)
C118 0.033(4) 0.040(4) 0.046(4) 0.003(3) 0.028(3) 0.000(3)
C119 0.038(4) 0.036(4) 0.038(4) -0.001(3) 0.027(3) 0.002(3)
C120 0.023(3) 0.024(3) 0.032(3) -0.008(3) 0.017(3) -0.002(2)

loop_
_atom_type_symbol
_atom_type_scat_dispersion_real
_atom_type_scat_dispersion_imag
_atom_type_scat_Cromer_Mann_a1
_atom_type_scat_Cromer_Mann_b1
_atom_type_scat_Cromer_Mann_a2
_atom_type_scat_Cromer_Mann_b2
_atom_type_scat_Cromer_Mann_a3
_atom_type_scat_Cromer_Mann_b3
_atom_type_scat_Cromer_Mann_a4
_atom_type_scat_Cromer_Mann_b4
_atom_type_scat_Cromer_Mann_c
_atom_type_scat_source
C 0.0033 0.0016 2.3100 20.8439 1.0200 10.2075 1.5886 0.5687 0.8650 51.6512 0.2156 'International Tables Vol C 4.2.6.8 and 6.1.1.4'
H 0.0000 0.0000 0.4930 10.5109 0.3229 26.1257 0.1402 3.1424 0.0408 57.7998 0.0030 'International Tables Vol C 4.2.6.8 and 6.1.1.4'
N 0.0061 0.0033 12.2126 0.0057 3.1322 9.8933 2.0125 28.9975 1.1663 0.5826 -11.5290 'International Tables Vol C 4.2.6.8 and 6.1.1.4'
O 0.0106 0.0060 3.0485 13.2771 2.2868 5.7011 1.5463 0.3239 0.8670 32.9089 0.2508 'International Tables Vol C 4.2.6.8 and 6.1.1.4'
Br -0.2901 2.4595 17.1789 2.1723 5.2358 16.5796 5.6377 0.2609 3.9851 41.4328 2.9557 'International Tables Vol C 4.2.6.8 and 6.1.1.4'

loop_
_geom_angle_atom_site_label_1
_geom_angle_atom_site_label_2
_geom_angle_atom_site_label_3
_geom_angle
_geom_angle_publ_flag
N2 N1 C5 111.2(5) yes
N2 N1 C6 120.9(5) yes
C5 N1 C6 127.9(5) yes
N1 N2 N3 106.8(5) yes
N2 N3 C4 109.1(5) yes
N3 C4 C5 108.2(5) yes
N3 C4 C15 122.2(5) yes
C5 C4 C15 129.6(5) yes
C4 C5 N1 104.7(5) yes
C4 C5 H51 127.6 no
N1 C5 H51 127.6 no
N1 C6 C7 120.6(5) yes
N1 C6 C11 120.5(5) yes
C7 C6 C11 118.8(5) yes
C6 C7 C8 121.8(5) yes
C6 C7 Br12 119.2(4) yes
C8 C7 Br12 118.9(4) yes
C7 C8 C9 117.6(5) yes
C7 C8 H81 121.2 no
C9 C8 H81 121.2 no
C8 C9 C10 122.8(5) yes
C8 C9 Br13 119.5(4) yes
C10 C9 Br13 117.7(4) yes
C9 C10 C11 117.7(5) yes
C9 C10 H101 120.4 no
C11 C10 H101 121.9 no
C10 C11 C6 121.3(5) yes
C10 C11 Br14 119.0(4) yes
C6 C11 Br14 119.7(4) yes
C4 C15 C16 120.9(6) yes
C4 C15 C20 120.4(6) yes
C16 C15 C20 118.7(6) yes
C15 C16 C17 120.9(6) yes
C15 C16 H161 119.6 no
C17 C16 H161 119.5 no
C16 C17 C18 119.4(6) yes
C16 C17 H171 119.6 no
C18 C17 H171 121.0 no
C17 C18 C19 120.0(6) yes
C17 C18 H181 119.5 no
C19 C18 H181 120.6 no
C18 C19 C20 120.9(7) yes
C18 C19 H191 119.6 no
C20 C19 H191 119.5 no
C15 C20 C19 120.2(7) yes
C15 C20 H201 120.9 no
C19 C20 H201 119.0 no
N102 N101 C105 110.9(5) yes
N102 N101 C106 119.9(4) yes
C105 N101 C106 129.2(5) yes
N101 N102 N103 106.3(4) yes
N102 N103 C104 109.5(5) yes
N103 C104 C105 108.4(5) yes
N103 C104 C115 121.7(5) yes
C105 C104 C115 129.8(5) yes
C104 C105 N101 104.8(5) yes
C104 C105 H1051 127.5 no
N101 C105 H1051 127.6 no
N101 C106 C107 120.9(5) yes
N101 C106 C111 120.2(5) yes
C107 C106 C111 118.8(5) yes
C106 C107 C108 121.6(5) yes
C106 C107 Br112 120.2(4) yes
C108 C107 Br112 118.2(4) yes
C107 C108 C109 117.6(5) yes
C107 C108 H1081 121.6 no
C109 C108 H1081 120.8 no
C108 C109 C110 122.6(5) yes
C108 C109 Br113 118.1(5) yes
C110 C109 Br113 119.3(4) yes
C109 C110 C111 118.2(5) yes
C109 C110 H1101 121.5 no
C111 C110 H1101 120.3 no
C110 C111 C106 121.2(5) yes
C110 C111 Br114 119.1(4) yes
C106 C111 Br114 119.7(4) yes
C104 C115 C116 121.1(5) yes
C104 C115 C120 119.9(5) yes
C116 C115 C120 118.9(5) yes
C115 C116 C117 120.2(6) yes
C115 C116 H1161 120.0 no
C117 C116 H1161 119.8 no
C116 C117 C118 120.5(6) yes
C116 C117 H1171 118.2 no
C118 C117 H1171 121.3 no
C117 C118 C119 120.2(6) yes
C117 C118 H1181 120.6 no
C119 C118 H1181 119.2 no
C118 C119 C120 119.7(6) yes
C118 C119 H1191 121.3 no
C120 C119 H1191 118.9 no
C115 C120 C119 120.4(6) yes
C115 C120 H1201 120.8 no
C119 C120 H1201 118.8 no

loop_
_geom_bond_atom_site_label_1
_geom_bond_atom_site_label_2
_geom_bond_distance
_geom_bond_publ_flag
N1 N2 1.353(7) yes
N1 C5 1.352(7) yes
N1 C6 1.429(7) yes
N2 N3 1.315(7) yes
N3 C4 1.373(7) yes
C4 C5 1.368(8) yes
C4 C15 1.460(8) yes
C5 H51 0.943 no
C6 C7 1.382(8) yes
C6 C11 1.381(8) yes
C7 C8 1.383(8) yes
C7 Br12 1.896(6) yes
C8 C9 1.372(8) yes
C8 H81 0.939 no
C9 C10 1.390(8) yes
C9 Br13 1.899(5) yes
C10 C11 1.383(8) yes
C10 H101 0.932 no
C11 Br14 1.889(6) yes
C15 C16 1.390(9) yes
C15 C20 1.398(9) yes
C16 C17 1.391(9) yes
C16 H161 0.944 no
C17 C18 1.392(11) yes
C17 H171 0.942 no
C18 C19 1.370(11) yes
C18 H181 0.960 no
C19 C20 1.382(9) yes
C19 H191 0.947 no
C20 H201 0.939 no
N101 N102 1.363(7) yes
N101 C105 1.348(7) yes
N101 C106 1.431(7) yes
N102 N103 1.311(6) yes
N103 C104 1.364(7) yes
C104 C105 1.365(8) yes
C104 C115 1.463(7) yes
C105 H1051 0.944 no
C106 C107 1.376(8) yes
C106 C111 1.388(8) yes
C107 C108 1.387(8) yes
C107 Br112 1.895(5) yes
C108 C109 1.390(8) yes
C108 H1081 0.946 no
C109 C110 1.366(9) yes
C109 Br113 1.894(5) yes
C110 C111 1.388(8) yes
C110 H1101 0.946 no
C111 Br114 1.884(6) yes
C115 C116 1.395(8) yes
C115 C120 1.398(8) yes
C116 C117 1.390(8) yes
C116 H1161 0.939 no
C117 C118 1.377(10) yes
C117 H1171 0.952 no
C118 C119 1.385(10) yes
C118 H1181 0.961 no
C119 C120 1.396(8) yes
C119 H1191 0.958 no
C120 H1201 0.941 no

loop_
_geom_hbond_atom_site_label_D
_geom_hbond_atom_site_label_H
_geom_hbond_atom_site_label_A
_geom_hbond_site_symmetry_A
_geom_hbond_angle_DHA
_geom_hbond_distance_DH
_geom_hbond_distance_HA
_geom_hbond_distance_DA
_geom_hbond_publ_flag
C105 H1051 N102 4_556 154.52(18) 0.944 2.372 3.250(9) yes
